data_7216907
loop_
_publ_author_name
'Karlsen, Hege'
'Songe, P\%al H.'
'Sunsby, Lise Kristin'
'Hagen, Lise Cathrine'
'Kolsaker, Per'
'R\/omming, Christian'

_publ_section_title
;
 Regiochemistry in alkylation, acylation and methoxycarbonylation of
 alkali salts from 2-substituted alkenylpropanedinitriles
;
_journal_issue 5
_journal_name_full 'Journal of the Chemical Society, Perkin Transactions 1'
_journal_page_first 497
_journal_paper_doi 10.1039/b009175h
_journal_year 2001
_chemical_formula_sum 'C13 H12 N2'
_chemical_formula_weight 196.25
_chemical_name_systematic
; 
(E)-methyl(1-phenylpropenyl)propanedinitrile
;
_space_group_IT_number 14
_symmetry_space_group_name_Hall '-P 2yn'
_symmetry_space_group_name_H-M 'P 1 21/n 1'
_atom_sites_solution_hydrogens geom
_atom_sites_solution_primary direct
_atom_sites_solution_secondary difmap
_audit_creation_method SHELXL
_cell_angle_alpha 90.00
_cell_angle_beta 96.3260(10)
_cell_angle_gamma 90.00
_cell_formula_units_Z 4
_cell_length_a 10.4135(2)
_cell_length_b 7.6259(2)
_cell_length_c 14.1780(3)
_cell_measurement_temperature 150(2)
_cell_volume 1119.05(4)
_computing_structure_refinement 'SHELXL-93 (Sheldrick, 1993)'
_computing_structure_solution 'SHELXS-86 (Sheldrick, 1990)'
_diffrn_ambient_temperature 150(2)
_diffrn_radiation_monochromator graphite
_diffrn_radiation_source 'fine-focus sealed tube'
_diffrn_radiation_type MoK\a
_diffrn_radiation_wavelength 0.71073
_diffrn_reflns_av_R_equivalents 0.0233
_diffrn_reflns_av_sigmaI/netI 0.0190
_diffrn_reflns_limit_h_max 15
_diffrn_reflns_limit_h_min -15
_diffrn_reflns_limit_k_max 11
_diffrn_reflns_limit_k_min -11
_diffrn_reflns_limit_l_max 21
_diffrn_reflns_limit_l_min -20
_diffrn_reflns_number 16689
_diffrn_reflns_theta_max 33.13
_diffrn_reflns_theta_min 2.31
_exptl_absorpt_coefficient_mu 0.070
_exptl_crystal_density_diffrn 1.165
_exptl_crystal_F_000 416
_exptl_crystal_size_max 0.55
_exptl_crystal_size_mid 0.35
_exptl_crystal_size_min 0.25
_refine_diff_density_max 0.365
_refine_diff_density_min -0.169
_refine_diff_density_rms 0.040
_refine_ls_extinction_method none
_refine_ls_goodness_of_fit_all 1.069
_refine_ls_goodness_of_fit_obs 1.107
_refine_ls_matrix_type full
_refine_ls_number_parameters 184
_refine_ls_number_reflns 4145
_refine_ls_number_restraints 0
_refine_ls_restrained_S_all 1.072
_refine_ls_restrained_S_obs 1.107
_refine_ls_R_factor_all 0.0564
_refine_ls_R_factor_obs 0.0487
_refine_ls_shift/esd_max -0.001
_refine_ls_shift/esd_mean 0.000
_refine_ls_structure_factor_coef Fsqd
_refine_ls_weighting_details 'w=1/[\s^2^(Fo^2^)+(0.0590P)^2^+0.2400P] where P=(Fo^2^+2Fc^2^)/3'
_refine_ls_weighting_scheme calc
_refine_ls_wR_factor_all 0.1247
_refine_ls_wR_factor_obs 0.1202
_reflns_number_observed 3538
_reflns_number_total 4189
_reflns_observed_criterion >2sigma(I)
_cod_data_source_file b009175h.txt
_cod_data_source_block 9
_cod_depositor_comments
;
The following automatic conversions were performed:

'_refine_ls_weighting_scheme' value 'calc
w=1/[\s^2^(Fo^2^)+(0.0590P)^2^+0.2400P] where P=(Fo^2^+2Fc^2^)/3' was
changed to 'calc'. New tag '_refine_ls_weighting_details' was
created. The value of the new tag was set to
'w=1/[\s^2^(Fo^2^)+(0.0590P)^2^+0.2400P] where P=(Fo^2^+2Fc^2^)/3'.

Automatic conversion script
Id: cif_fix_values 3143 2015-03-26 13:38:13Z robertas 
;
_cod_original_sg_symbol_H-M P2(1)/n
_cod_database_code 7216907

loop_
_symmetry_equiv_pos_as_xyz
'x, y, z'
'-x+1/2, y+1/2, -z+1/2'
'-x, -y, -z'
'x-1/2, -y-1/2, z-1/2'

loop_
_atom_site_aniso_label
_atom_site_aniso_U_11
_atom_site_aniso_U_22
_atom_site_aniso_U_33
_atom_site_aniso_U_23
_atom_site_aniso_U_13
_atom_site_aniso_U_12
N1 0.0331(4) 0.0281(4) 0.0374(4) 0.0045(3) 0.0002(3) 0.0000(3)
N2 0.0376(5) 0.0417(5) 0.0409(5) -0.0142(4) -0.0129(4) 0.0041(4)
C1 0.0231(4) 0.0259(4) 0.0223(3) 0.0005(3) -0.0008(3) 0.0011(3)
C2 0.0259(4) 0.0274(4) 0.0282(4) -0.0042(3) -0.0033(3) 0.0019(3)
C3 0.0226(3) 0.0210(3) 0.0194(3) -0.0016(3) -0.0012(2) -0.0015(3)
C4 0.0213(3) 0.0217(3) 0.0183(3) 0.0008(3) 0.0010(2) -0.0016(3)
C5 0.0212(3) 0.0208(3) 0.0216(3) -0.0004(3) -0.0015(3) -0.0001(3)
C6 0.0249(4) 0.0327(5) 0.0288(4) 0.0013(3) 0.0014(3) -0.0050(3)
C7 0.0234(4) 0.0354(5) 0.0476(6) -0.0019(4) -0.0011(4) -0.0072(3)
C8 0.0241(4) 0.0345(5) 0.0449(5) -0.0102(4) -0.0111(4) 0.0016(3)
C9 0.0348(5) 0.0371(5) 0.0274(4) -0.0052(4) -0.0098(3) 0.0043(4)
C10 0.0316(4) 0.0290(4) 0.0221(4) 0.0005(3) -0.0033(3) -0.0009(3)
C11 0.0249(4) 0.0309(4) 0.0248(4) -0.0004(3) 0.0041(3) -0.0011(3)
C12 0.0242(4) 0.0230(4) 0.0239(3) -0.0012(3) 0.0029(3) -0.0012(3)
C13 0.0272(4) 0.0276(4) 0.0356(5) -0.0023(3) 0.0051(3) 0.0034(3)

loop_
_atom_site_label
_atom_site_type_symbol
_atom_site_fract_x
_atom_site_fract_y
_atom_site_fract_z
_atom_site_U_iso_or_equiv
_atom_site_thermal_displace_type
_atom_site_occupancy
_atom_site_calc_flag
N1 N 0.76142(9) 0.80466(11) 0.05465(6) 0.0332(2) Uani 1 d
N2 N 0.58952(10) 0.32012(14) -0.03655(7) 0.0414(2) Uani 1 d
C1 C 0.74800(8) 0.66079(12) 0.07464(6) 0.0240(2) Uani 1 d
C2 C 0.65229(9) 0.38789(12) 0.02428(6) 0.0277(2) Uani 1 d
C3 C 0.73040(8) 0.47599(11) 0.10429(5) 0.0213(2) Uani 1 d
C4 C 0.86326(8) 0.38681(11) 0.12695(5) 0.02054(15) Uani 1 d
C5 C 0.96181(8) 0.48992(11) 0.18876(6) 0.0215(2) Uani 1 d
C6 C 1.04855(9) 0.59761(13) 0.14739(7) 0.0289(2) Uani 1 d
H6 H 1.0447(14) 0.6053(20) 0.0776(11) 0.043(4) Uiso 1 d
C7 C 1.14065(10) 0.69543(15) 0.20394(8) 0.0358(2) Uani 1 d
H7 H 1.1999(16) 0.7705(23) 0.1741(12) 0.051(4) Uiso 1 d
C8 C 1.14649(9) 0.68598(14) 0.30216(8) 0.0356(2) Uani 1 d
H8 H 1.2099(15) 0.7572(21) 0.3420(11) 0.046(4) Uiso 1 d
C9 C 1.06248(10) 0.57724(14) 0.34405(7) 0.0341(2) Uani 1 d
H9 H 1.0695(15) 0.5691(20) 0.4136(11) 0.045(4) Uiso 1 d
C10 C 0.97033(9) 0.47947(13) 0.28778(6) 0.0281(2) Uani 1 d
H10 H 0.9102(13) 0.3992(19) 0.3170(10) 0.035(3) Uiso 1 d
C11 C 0.65285(9) 0.47612(13) 0.19160(6) 0.0268(2) Uani 1 d
H11A H 0.6401(14) 0.3534(19) 0.2094(10) 0.038(3) Uiso 1 d
H11B H 0.7059(13) 0.5359(19) 0.2448(10) 0.038(3) Uiso 1 d
H11C H 0.5701(13) 0.5386(18) 0.1760(9) 0.034(3) Uiso 1 d
C12 C 0.88521(8) 0.22603(11) 0.09454(6) 0.0237(2) Uani 1 d
H12 H 0.8163(12) 0.1662(17) 0.0532(9) 0.027(3) Uiso 1 d
C13 C 1.00759(9) 0.12468(13) 0.11776(7) 0.0300(2) Uani 1 d
H13A H 0.9880(15) 0.0032(21) 0.1331(11) 0.047(4) Uiso 1 d
H13B H 1.0602(15) 0.1751(21) 0.1743(11) 0.044(4) Uiso 1 d
H13C H 1.0565(14) 0.1223(18) 0.0627(11) 0.039(3) Uiso 1 d

loop_
_atom_type_symbol
_atom_type_description
_atom_type_scat_dispersion_real
_atom_type_scat_dispersion_imag
_atom_type_scat_source
C C 0.0033 0.0016 'International Tables Vol C Tables 4.2.6.8 and 6.1.1.4'
H H 0.0000 0.0000 'International Tables Vol C Tables 4.2.6.8 and 6.1.1.4'
N N 0.0061 0.0033 'International Tables Vol C Tables 4.2.6.8 and 6.1.1.4'

loop_
_geom_angle_atom_site_label_1
_geom_angle_atom_site_label_2
_geom_angle_atom_site_label_3
_geom_angle
N1 C1 C3 177.89(9)
N2 C2 C3 178.49(10)
C2 C3 C1 106.71(7)
C2 C3 C4 111.31(7)
C1 C3 C4 109.92(7)
C2 C3 C11 108.73(7)
C1 C3 C11 108.43(7)
C4 C3 C11 111.58(7)
C12 C4 C5 123.39(7)
C12 C4 C3 121.03(7)
C5 C4 C3 115.56(7)
C6 C5 C10 118.84(8)
C6 C5 C4 119.75(7)
C10 C5 C4 121.40(8)
C7 C6 C5 120.53(9)
C7 C6 H6 119.5(9)
C5 C6 H6 119.9(9)
C8 C7 C6 119.96(10)
C8 C7 H7 120.5(10)
C6 C7 H7 119.6(10)
C9 C8 C7 120.05(9)
C9 C8 H8 120.0(9)
C7 C8 H8 119.9(9)
C8 C9 C10 120.12(9)
C8 C9 H9 119.2(9)
C10 C9 H9 120.7(9)
C9 C10 C5 120.47(9)
C9 C10 H10 120.9(8)
C5 C10 H10 118.6(8)
C3 C11 H11A 107.6(8)
C3 C11 H11B 108.1(8)
H11A C11 H11B 108.7(12)
C3 C11 H11C 109.8(8)
H11A C11 H11C 112.2(12)
H11B C11 H11C 110.3(11)
C4 C12 C13 124.87(8)
C4 C12 H12 119.1(7)
C13 C12 H12 116.0(7)
C12 C13 H13A 110.2(9)
C12 C13 H13B 110.9(9)
H13A C13 H13B 107.2(13)
C12 C13 H13C 109.9(8)
H13A C13 H13C 107.5(12)
H13B C13 H13C 111.1(12)

loop_
_geom_bond_atom_site_label_1
_geom_bond_atom_site_label_2
_geom_bond_distance
N1 C1 1.1456(12)
N2 C2 1.1462(12)
C1 C3 1.4877(12)
C2 C3 1.4821(11)
C3 C4 1.5434(11)
C3 C11 1.5508(12)
C4 C12 1.3378(12)
C4 C5 1.4972(11)
C5 C6 1.3967(12)
C5 C10 1.3991(12)
C6 C7 1.3963(13)
C6 H6 0.99(2)
C7 C8 1.389(2)
C7 H7 0.97(2)
C8 C9 1.386(2)
C8 H8 0.98(2)
C9 C10 1.3945(13)
C9 H9 0.98(2)
C10 H10 0.998(14)
C11 H11A 0.982(15)
C11 H11B 0.996(14)
C11 H11C 0.988(14)
C12 C13 1.4957(13)
C12 H12 0.987(12)
C13 H13A 0.98(2)
C13 H13B 1.00(2)
C13 H13C 0.978(15)

loop_
_geom_torsion_atom_site_label_1
_geom_torsion_atom_site_label_2
_geom_torsion_atom_site_label_3
_geom_torsion_atom_site_label_4
_geom_torsion
N2 C2 C3 C1 -101.2(40)
N2 C2 C3 C4 138.9(40)
N2 C2 C3 C11 15.6(40)
N1 C1 C3 C2 145.9(25)
N1 C1 C3 C4 -93.3(25)
N1 C1 C3 C11 28.9(25)
C2 C3 C4 C12 -16.47(11)
C1 C3 C4 C12 -134.48(8)
C11 C3 C4 C12 105.19(9)
C2 C3 C4 C5 165.15(7)
C1 C3 C4 C5 47.14(9)
C11 C3 C4 C5 -73.19(9)
C12 C4 C5 C6 88.31(11)
C3 C4 C5 C6 -93.35(9)
C12 C4 C5 C10 -90.91(11)
C3 C4 C5 C10 87.43(10)
C10 C5 C6 C7 -1.10(14)
C4 C5 C6 C7 179.65(9)
C5 C6 C7 C8 0.0(2)
C6 C7 C8 C9 1.1(2)
C7 C8 C9 C10 -1.2(2)
C8 C9 C10 C5 0.07(15)
C6 C5 C10 C9 1.06(14)
C4 C5 C10 C9 -179.71(8)
C5 C4 C12 C13 2.32(13)
C3 C4 C12 C13 -175.93(8)
